data_2023192
loop_
_publ_author_name
'Abu-Zaied, Mamdouh A.'
'Nawwar, Galal A.'
'Elgemeie, Galal H.'
'Jones, Peter G.'

_publ_section_title
;
 Crystal structures of four thioglycosides involving carbamimidothioate
 groups
;
_journal_coeditor_code YZ2056
_journal_issue 8
_journal_name_full 'Acta Crystallographica Section E Crystallographic Communications'
_journal_paper_doi 10.1107/S2056989024006455
_journal_volume 80
_journal_year 2024
_chemical_absolute_configuration ad
_chemical_formula_iupac 'C22 H25 N3 O9 S'
_chemical_formula_moiety 'C22 H25 N3 O9 S'
_chemical_formula_sum 'C22 H25 N3 O9 S'
_chemical_formula_weight 507.51
_chemical_name_systematic
;
2',3',4',6'-Tetra-<i>O</i>-acetyl-\b-<i>D</i>-galactopyranosyl
<i>N</i>'-cyano-<i>N-</i>phenylcarbamimidothioate
;
_space_group_crystal_system orthorhombic
_space_group_IT_number 19
_space_group_name_Hall 'P 2ac 2ab'
_space_group_name_H-M_alt 'P 21 21 21'
_atom_sites_solution_hydrogens mixed
_atom_sites_solution_primary dual
_audit_creation_method <i>SHELXL-2019/3</i>
_cell_angle_alpha 90
_cell_angle_beta 90
_cell_angle_gamma 90
_cell_formula_units_Z 4
_cell_length_a 10.10503(14)
_cell_length_b 14.5978(2)
_cell_length_c 16.4256(2)
_cell_measurement_reflns_used 135804
_cell_measurement_temperature 100(2)
_cell_measurement_theta_max 41.4250
_cell_measurement_theta_min 2.3470
_cell_volume 2422.96(6)
_computing_cell_refinement
;
CrysAlisPro 1.171.42.79a (Rigaku OD, 2023)
;
_computing_data_collection
;
CrysAlisPro 1.171.42.79a (Rigaku OD, 2023)
;
_computing_data_reduction
;
CrysAlisPro 1.171.42.79a (Rigaku OD, 2023)
;
_computing_molecular_graphics
;
XP, Version 5.1 (Bruker, 1998)
;
_computing_publication_material
;
<i>SHELXL2019/3</i> (Sheldrick, 2015b)
;
_computing_structure_refinement
;
<i>SHELXL2019/3</i> (Sheldrick, 2015b)
;
_computing_structure_solution
;
<i>SHELXT</i> (Sheldrick, 2015a)
;
_diffrn_ambient_temperature 99.9(8)
_diffrn_detector 'Hybrid Pixel Array Detector'
_diffrn_detector_area_resol_mean 10.0000
_diffrn_measured_fraction_theta_full 0.999
_diffrn_measured_fraction_theta_max 0.986
_diffrn_measurement_device 'four-circle diffractometer'
_diffrn_measurement_device_type 'XtaLAB Synergy'
_diffrn_measurement_method '\w scans'
_diffrn_radiation_monochromator mirror
_diffrn_radiation_probe x-ray
_diffrn_radiation_type 'Mo K\a'
_diffrn_radiation_wavelength 0.71073
_diffrn_reflns_av_R_equivalents 0.0706
_diffrn_reflns_av_unetI/netI 0.0199
_diffrn_reflns_limit_h_max 18
_diffrn_reflns_limit_h_min -18
_diffrn_reflns_limit_k_max 26
_diffrn_reflns_limit_k_min -26
_diffrn_reflns_limit_l_max 30
_diffrn_reflns_limit_l_min -30
_diffrn_reflns_number 308676
_diffrn_reflns_theta_full 40.000
_diffrn_reflns_theta_max 41.401
_diffrn_reflns_theta_min 2.366
_diffrn_source 'micro-focus sealed X-ray tube'
_exptl_absorpt_coefficient_mu 0.190
_exptl_absorpt_correction_T_max 1.00000
_exptl_absorpt_correction_T_min 0.74090
_exptl_absorpt_correction_type multi-scan
_exptl_absorpt_process_details
;
(CrysAlisPro; Rigaku OD, 2023)
;
_exptl_crystal_colour colourless
_exptl_crystal_density_diffrn 1.391
_exptl_crystal_description tetrahedron
_exptl_crystal_F_000 1064
_exptl_crystal_size_max 0.3
_exptl_crystal_size_mid 0.2
_exptl_crystal_size_min 0.2
_refine_diff_density_max 0.453
_refine_diff_density_min -0.180
_refine_ls_abs_structure_details
;
Flack <i>x</i> determined using 6240 quotients
[(<i>I</i>^+^)-(<i>I</i>^-^)]/[(<i>I</i>^+^)+(<i>I</i>^-^)]
 (Parsons <i>et al.</i>,  2013)
;
_refine_ls_abs_structure_Flack -0.002(10)
_refine_ls_extinction_method none
_refine_ls_goodness_of_fit_ref 1.056
_refine_ls_hydrogen_treatment mixed
_refine_ls_matrix_type full
_refine_ls_number_parameters 324
_refine_ls_number_reflns 16031
_refine_ls_number_restraints 0
_refine_ls_restrained_S_all 1.056
_refine_ls_R_factor_all 0.0373
_refine_ls_R_factor_gt 0.0310
_refine_ls_shift/su_max 0.013
_refine_ls_shift/su_mean 0.000
_refine_ls_structure_factor_coef Fsqd
_refine_ls_weighting_details 'w=1/[\s^2^(Fo^2^)+(0.0544P)^2^+0.0728P] where P=(Fo^2^+2Fc^2^)/3'
_refine_ls_weighting_scheme calc
_refine_ls_wR_factor_gt 0.0808
_refine_ls_wR_factor_ref 0.0843
_reflns_number_gt 14496
_reflns_number_total 16031
_reflns_threshold_expression 'I > 2\s(I)'
_cod_data_source_file yz2056.cif
_cod_data_source_block 5b
_cod_database_code 2023192
_shelx_space_group_comment
;
The symmetry employed for this shelxl refinement is uniquely defined
by the following loop, which should always be used as a source of
symmetry information in preference to the above space-group names.
They are only intended as comments.
;
_shelx_estimated_absorpt_t_min 0.945
_shelx_estimated_absorpt_t_max 0.963

loop_
_space_group_symop_operation_xyz
'x, y, z'
'-x+1/2, -y, z+1/2'
'-x, y+1/2, -z+1/2'
'x+1/2, -y+1/2, -z'

loop_
_atom_site_type_symbol
_atom_site_label
_atom_site_fract_x
_atom_site_fract_y
_atom_site_fract_z
_atom_site_U_iso_or_equiv
_atom_site_adp_type
_atom_site_calc_flag
_atom_site_occupancy
_atom_site_disorder_assembly
_atom_site_disorder_group
C C1 0.78000(7) 0.30228(5) 0.74073(4) 0.01539(10) Uani d 1 . .
H H1 0.842334 0.261031 0.710862 0.018 Uiso calc 1 . .
C C2 0.73116(7) 0.25567(5) 0.81904(5) 0.01599(10) Uani d 1 . .
H H2 0.683510 0.300471 0.854564 0.019 Uiso calc 1 . .
C C3 0.64215(8) 0.17512(5) 0.79800(5) 0.01690(11) Uani d 1 . .
H H3 0.697254 0.124494 0.774907 0.020 Uiso calc 1 . .
C C4 0.53520(7) 0.20081(5) 0.73704(5) 0.01690(11) Uani d 1 . .
H H4 0.487293 0.144413 0.719005 0.020 Uiso calc 1 . .
C C5 0.60052(7) 0.24636(5) 0.66399(5) 0.01635(10) Uani d 1 . .
H H5 0.663885 0.202193 0.638582 0.020 Uiso calc 1 . .
C C6 0.50147(8) 0.27647(6) 0.60069(5) 0.01953(12) Uani d 1 . .
H H6A 0.437540 0.226701 0.589314 0.023 Uiso calc 1 . .
H H6B 0.452020 0.330892 0.619876 0.023 Uiso calc 1 . .
C C7 0.86533(9) 0.24392(6) 0.93881(5) 0.02163(13) Uani d 1 . .
C C8 0.98311(11) 0.19611(8) 0.97327(7) 0.02888(17) Uani d 1 . .
H H8A 0.953831 0.147211 1.009959 0.043 Uiso calc 1 . .
H H8B 1.037409 0.240053 1.003579 0.043 Uiso calc 1 . .
H H8C 1.035493 0.169657 0.928899 0.043 Uiso calc 1 . .
C C9 0.57591(10) 0.05350(6) 0.88563(6) 0.02542(16) Uani d 1 . .
C C10 0.51045(16) 0.03493(8) 0.96596(9) 0.0409(3) Uani d 1 . .
H H10A 0.568115 0.055828 1.010181 0.061 Uiso calc 1 . .
H H10B 0.494479 -0.030986 0.971610 0.061 Uiso calc 1 . .
H H10C 0.425993 0.067802 0.968533 0.061 Uiso calc 1 . .
C C11 0.32012(8) 0.23140(7) 0.78995(5) 0.02279(14) Uani d 1 . .
C C12 0.23371(10) 0.30612(9) 0.82268(7) 0.0326(2) Uani d 1 . .
H H12A 0.257946 0.318850 0.879329 0.049 Uiso calc 1 . .
H H12B 0.140923 0.286798 0.820185 0.049 Uiso calc 1 . .
H H12C 0.245700 0.361630 0.789941 0.049 Uiso calc 1 . .
C C13 0.51254(8) 0.28766(6) 0.45699(5) 0.01942(12) Uani d 1 . .
C C14 0.60642(10) 0.29793(8) 0.38706(6) 0.02799(17) Uani d 1 . .
H H14A 0.635766 0.361791 0.383460 0.042 Uiso calc 1 . .
H H14B 0.561686 0.280639 0.336407 0.042 Uiso calc 1 . .
H H14C 0.683247 0.258094 0.395553 0.042 Uiso calc 1 . .
C C15 0.93368(7) 0.44946(5) 0.68253(5) 0.01753(11) Uani d 1 . .
C C16 1.07409(8) 0.53539(6) 0.75814(5) 0.02136(13) Uani d 1 . .
C C21 0.94674(8) 0.44529(5) 0.53444(5) 0.01757(11) Uani d 1 . .
C C22 1.08346(8) 0.44191(6) 0.52310(5) 0.02145(13) Uani d 1 . .
H H22 1.139890 0.424160 0.566583 0.026 Uiso calc 1 . .
C C23 1.13650(10) 0.46468(7) 0.44773(6) 0.02549(15) Uani d 1 . .
H H23 1.229554 0.462378 0.439753 0.031 Uiso calc 1 . .
C C24 1.05447(12) 0.49080(6) 0.38397(5) 0.02644(17) Uani d 1 . .
H H24 1.091369 0.507208 0.332812 0.032 Uiso calc 1 . .
C C25 0.91818(11) 0.49283(7) 0.39531(5) 0.02647(16) Uani d 1 . .
H H25 0.861821 0.509730 0.351523 0.032 Uiso calc 1 . .
C C26 0.86378(9) 0.47010(6) 0.47083(5) 0.02296(13) Uani d 1 . .
H H26 0.770643 0.471623 0.478597 0.028 Uiso calc 1 . .
S S1 0.86470(2) 0.40549(2) 0.77293(2) 0.01858(4) Uani d 1 . .
O O1 0.67241(5) 0.32676(4) 0.68992(4) 0.01607(9) Uani d 1 . .
O O2 0.84565(6) 0.21987(4) 0.85986(4) 0.01974(10) Uani d 1 . .
O O3 0.58385(7) 0.14504(4) 0.87307(4) 0.02067(11) Uani d 1 . .
O O4 0.44272(6) 0.26432(4) 0.77268(4) 0.01925(9) Uani d 1 . .
O O6 0.57635(6) 0.29829(5) 0.52853(4) 0.02020(10) Uani d 1 . .
O O7 0.79450(9) 0.29683(8) 0.97457(6) 0.0389(2) Uani d 1 . .
O O8 0.61654(11) -0.00264(5) 0.83803(6) 0.0384(2) Uani d 1 . .
O O9 0.28822(9) 0.15313(7) 0.77933(7) 0.0389(2) Uani d 1 . .
O O10 0.39564(7) 0.27080(5) 0.45226(5) 0.02582(13) Uani d 1 . .
N N1 0.88912(7) 0.42008(5) 0.61039(4) 0.01991(11) Uani d 1 . .
H H01 0.8146(19) 0.3876(13) 0.6127(12) 0.035(4) Uiso d 1 . .
N N2 1.02637(8) 0.51190(5) 0.68629(5) 0.02161(12) Uani d 1 . .
N N3 1.12347(9) 0.56121(7) 0.81801(6) 0.02844(15) Uani d 1 . .

loop_
_atom_site_aniso_label
_atom_site_aniso_U_11
_atom_site_aniso_U_22
_atom_site_aniso_U_33
_atom_site_aniso_U_12
_atom_site_aniso_U_13
_atom_site_aniso_U_23
C1 0.0132(2) 0.0157(2) 0.0173(2) -0.00148(19) 0.00097(19) -0.00066(19)
C2 0.0147(2) 0.0155(2) 0.0177(2) 0.0007(2) 0.00178(19) 0.0007(2)
C3 0.0173(3) 0.0135(2) 0.0198(3) 0.0000(2) 0.0037(2) 0.0012(2)
C4 0.0155(2) 0.0138(2) 0.0214(3) -0.0014(2) 0.0026(2) -0.0011(2)
C5 0.0148(2) 0.0151(2) 0.0192(3) -0.0019(2) 0.0001(2) -0.0015(2)
C6 0.0152(2) 0.0221(3) 0.0213(3) -0.0026(2) -0.0006(2) 0.0002(2)
C7 0.0204(3) 0.0240(3) 0.0204(3) -0.0040(3) -0.0015(2) 0.0004(2)
C8 0.0304(4) 0.0276(4) 0.0286(4) -0.0007(3) -0.0100(3) 0.0048(3)
C9 0.0278(4) 0.0165(3) 0.0319(4) -0.0022(3) 0.0078(3) 0.0049(3)
C10 0.0522(7) 0.0260(4) 0.0445(6) 0.0008(4) 0.0246(6) 0.0127(4)
C11 0.0150(3) 0.0298(4) 0.0236(3) -0.0021(3) 0.0024(2) 0.0001(3)
C12 0.0192(3) 0.0429(6) 0.0357(5) 0.0061(3) 0.0048(3) -0.0054(4)
C13 0.0190(3) 0.0181(3) 0.0212(3) 0.0001(2) -0.0035(2) -0.0003(2)
C14 0.0245(4) 0.0375(5) 0.0220(3) 0.0003(3) -0.0013(3) 0.0008(3)
C15 0.0161(3) 0.0193(3) 0.0171(2) -0.0043(2) 0.0016(2) -0.0015(2)
C16 0.0181(3) 0.0236(3) 0.0224(3) -0.0064(3) 0.0009(2) -0.0028(2)
C21 0.0181(3) 0.0181(3) 0.0165(2) -0.0025(2) 0.0012(2) -0.0010(2)
C22 0.0181(3) 0.0260(3) 0.0203(3) -0.0013(3) 0.0024(2) -0.0002(3)
C23 0.0242(3) 0.0294(4) 0.0229(3) -0.0062(3) 0.0076(3) -0.0047(3)
C24 0.0406(5) 0.0205(3) 0.0182(3) -0.0061(3) 0.0063(3) -0.0017(2)
C25 0.0373(5) 0.0236(3) 0.0185(3) 0.0052(3) -0.0025(3) -0.0007(3)
C26 0.0220(3) 0.0269(3) 0.0199(3) 0.0034(3) -0.0022(3) -0.0032(3)
S1 0.01917(7) 0.02049(8) 0.01609(7) -0.00696(6) 0.00176(6) -0.00168(6)
O1 0.01402(18) 0.0147(2) 0.0195(2) -0.00223(16) -0.00084(16) 0.00018(17)
O2 0.0194(2) 0.0207(2) 0.0192(2) 0.00408(19) -0.00146(18) 0.00047(18)
O3 0.0236(3) 0.0151(2) 0.0233(2) -0.00012(19) 0.0073(2) 0.00318(18)
O4 0.01443(19) 0.0171(2) 0.0262(2) -0.00007(16) 0.00425(19) -0.00096(19)
O6 0.0165(2) 0.0249(3) 0.0192(2) -0.0036(2) -0.00175(17) -0.00031(19)
O7 0.0300(4) 0.0570(6) 0.0298(4) 0.0084(4) -0.0044(3) -0.0183(4)
O8 0.0552(6) 0.0161(3) 0.0440(4) -0.0031(3) 0.0193(4) -0.0005(3)
O9 0.0258(3) 0.0351(4) 0.0557(5) -0.0130(3) 0.0126(4) -0.0078(4)
O10 0.0199(2) 0.0286(3) 0.0290(3) -0.0043(2) -0.0072(2) 0.0033(2)
N1 0.0187(2) 0.0248(3) 0.0163(2) -0.0079(2) 0.00164(19) -0.0019(2)
N2 0.0215(3) 0.0238(3) 0.0195(3) -0.0098(2) 0.0014(2) -0.0020(2)
N3 0.0246(3) 0.0331(4) 0.0276(3) -0.0065(3) -0.0043(3) -0.0066(3)

loop_
_atom_type_symbol
_atom_type_description
_atom_type_scat_dispersion_real
_atom_type_scat_dispersion_imag
_atom_type_scat_source
C C 0.0033 0.0016 'International Tables Vol C Tables 4.2.6.8 and 6.1.1.4'
H H 0.0000 0.0000 'International Tables Vol C Tables 4.2.6.8 and 6.1.1.4'
N N 0.0061 0.0033 'International Tables Vol C Tables 4.2.6.8 and 6.1.1.4'
O O 0.0106 0.0060 'International Tables Vol C Tables 4.2.6.8 and 6.1.1.4'
S S 0.1246 0.1234 'International Tables Vol C Tables 4.2.6.8 and 6.1.1.4'

loop_
_geom_angle_atom_site_label_1
_geom_angle_atom_site_label_2
_geom_angle_atom_site_label_3
_geom_angle_site_symmetry_1
_geom_angle_site_symmetry_3
_geom_angle
_geom_angle_publ_flag
O1 C1 C2 . . 111.00(6) ?
O1 C1 S1 . . 108.95(5) ?
C2 C1 S1 . . 106.00(5) ?
O1 C1 H1 . . 110.3 ?
C2 C1 H1 . . 110.3 ?
S1 C1 H1 . . 110.3 ?
O2 C2 C3 . . 107.54(6) ?
O2 C2 C1 . . 107.06(6) ?
C3 C2 C1 . . 110.01(6) ?
O2 C2 H2 . . 110.7 ?
C3 C2 H2 . . 110.7 ?
C1 C2 H2 . . 110.7 ?
O3 C3 C4 . . 110.46(6) ?
O3 C3 C2 . . 106.51(6) ?
C4 C3 C2 . . 112.30(6) ?
O3 C3 H3 . . 109.2 ?
C4 C3 H3 . . 109.2 ?
C2 C3 H3 . . 109.2 ?
O4 C4 C3 . . 110.63(6) ?
O4 C4 C5 . . 108.69(6) ?
C3 C4 C5 . . 108.58(6) ?
O4 C4 H4 . . 109.6 ?
C3 C4 H4 . . 109.6 ?
C5 C4 H4 . . 109.6 ?
O1 C5 C6 . . 107.47(6) ?
O1 C5 C4 . . 109.91(6) ?
C6 C5 C4 . . 112.51(6) ?
O1 C5 H5 . . 109.0 ?
C6 C5 H5 . . 109.0 ?
C4 C5 H5 . . 109.0 ?
O6 C6 C5 . . 106.42(6) ?
O6 C6 H6A . . 110.4 ?
C5 C6 H6A . . 110.4 ?
O6 C6 H6B . . 110.4 ?
C5 C6 H6B . . 110.4 ?
H6A C6 H6B . . 108.6 ?
O7 C7 O2 . . 122.93(9) ?
O7 C7 C8 . . 126.07(9) ?
O2 C7 C8 . . 110.99(8) ?
C7 C8 H8A . . 109.5 ?
C7 C8 H8B . . 109.5 ?
H8A C8 H8B . . 109.5 ?
C7 C8 H8C . . 109.5 ?
H8A C8 H8C . . 109.5 ?
H8B C8 H8C . . 109.5 ?
O8 C9 O3 . . 123.51(9) ?
O8 C9 C10 . . 126.72(9) ?
O3 C9 C10 . . 109.78(8) ?
C9 C10 H10A . . 109.5 ?
C9 C10 H10B . . 109.5 ?
H10A C10 H10B . . 109.5 ?
C9 C10 H10C . . 109.5 ?
H10A C10 H10C . . 109.5 ?
H10B C10 H10C . . 109.5 ?
O9 C11 O4 . . 123.46(9) ?
O9 C11 C12 . . 126.11(9) ?
O4 C11 C12 . . 110.43(8) ?
C11 C12 H12A . . 109.5 ?
C11 C12 H12B . . 109.5 ?
H12A C12 H12B . . 109.5 ?
C11 C12 H12C . . 109.5 ?
H12A C12 H12C . . 109.5 ?
H12B C12 H12C . . 109.5 ?
O10 C13 O6 . . 123.11(8) ?
O10 C13 C14 . . 126.16(8) ?
O6 C13 C14 . . 110.72(7) ?
C13 C14 H14A . . 109.5 ?
C13 C14 H14B . . 109.5 ?
H14A C14 H14B . . 109.5 ?
C13 C14 H14C . . 109.5 ?
H14A C14 H14C . . 109.5 ?
H14B C14 H14C . . 109.5 ?
N2 C15 N1 . . 120.39(7) ?
N2 C15 S1 . . 119.82(6) ?
N1 C15 S1 . . 119.77(6) ?
N3 C16 N2 . . 174.12(10) ?
C26 C21 C22 . . 120.46(8) ?
C26 C21 N1 . . 118.67(7) ?
C22 C21 N1 . . 120.83(7) ?
C23 C22 C21 . . 119.52(8) ?
C23 C22 H22 . . 120.2 ?
C21 C22 H22 . . 120.2 ?
C24 C23 C22 . . 120.49(9) ?
C24 C23 H23 . . 119.8 ?
C22 C23 H23 . . 119.8 ?
C23 C24 C25 . . 119.74(8) ?
C23 C24 H24 . . 120.1 ?
C25 C24 H24 . . 120.1 ?
C24 C25 C26 . . 120.25(9) ?
C24 C25 H25 . . 119.9 ?
C26 C25 H25 . . 119.9 ?
C21 C26 C25 . . 119.53(9) ?
C21 C26 H26 . . 120.2 ?
C25 C26 H26 . . 120.2 ?
C15 S1 C1 . . 104.12(3) y
C1 O1 C5 . . 110.78(6) ?
C7 O2 C2 . . 118.03(7) ?
C9 O3 C3 . . 117.19(7) ?
C11 O4 C4 . . 116.66(7) ?
C13 O6 C6 . . 116.09(6) ?
C15 N1 C21 . . 123.71(7) ?
C15 N1 H01 . . 114.7(12) ?
C21 N1 H01 . . 121.4(12) ?
C15 N2 C16 . . 118.99(7) ?

loop_
_geom_bond_atom_site_label_1
_geom_bond_atom_site_label_2
_geom_bond_site_symmetry_2
_geom_bond_distance
_geom_bond_publ_flag
C1 O1 . 1.4164(9) ?
C1 C2 . 1.5366(10) ?
C1 S1 . 1.8117(7) y
C1 H1 . 1.0000 ?
C2 O2 . 1.4357(10) ?
C2 C3 . 1.5203(11) ?
C2 H2 . 1.0000 ?
C3 O3 . 1.4354(10) ?
C3 C4 . 1.5203(11) ?
C3 H3 . 1.0000 ?
C4 O4 . 1.4406(9) ?
C4 C5 . 1.5223(10) ?
C4 H4 . 1.0000 ?
C5 O1 . 1.4445(9) ?
C5 C6 . 1.5087(11) ?
C5 H5 . 1.0000 ?
C6 O6 . 1.4419(10) ?
C6 H6A . 0.9900 ?
C6 H6B . 0.9900 ?
C7 O7 . 1.2057(13) ?
C7 O2 . 1.3581(10) ?
C7 C8 . 1.4912(14) ?
C8 H8A . 0.9800 ?
C8 H8B . 0.9800 ?
C8 H8C . 0.9800 ?
C9 O8 . 1.2048(13) ?
C9 O3 . 1.3544(11) ?
C9 C10 . 1.5007(15) ?
C10 H10A . 0.9800 ?
C10 H10B . 0.9800 ?
C10 H10C . 0.9800 ?
C11 O9 . 1.1999(13) ?
C11 O4 . 1.3588(10) ?
C11 C12 . 1.4970(15) ?
C12 H12A . 0.9800 ?
C12 H12B . 0.9800 ?
C12 H12C . 0.9800 ?
C13 O10 . 1.2092(11) ?
C13 O6 . 1.3492(10) ?
C13 C14 . 1.4972(13) ?
C14 H14A . 0.9800 ?
C14 H14B . 0.9800 ?
C14 H14C . 0.9800 ?
C15 N2 . 1.3084(10) y
C15 N1 . 1.3382(10) y
C15 S1 . 1.7613(8) y
C16 N3 . 1.1653(12) ?
C16 N2 . 1.3203(11) y
C21 C26 . 1.3877(12) ?
C21 C22 . 1.3950(12) ?
C21 N1 . 1.4250(10) y
C22 C23 . 1.3893(12) ?
C22 H22 . 0.9500 ?
C23 C24 . 1.3890(15) ?
C23 H23 . 0.9500 ?
C24 C25 . 1.3901(17) ?
C24 H24 . 0.9500 ?
C25 C26 . 1.3969(13) ?
C25 H25 . 0.9500 ?
C26 H26 . 0.9500 ?
N1 H01 . 0.891(19) ?

loop_
_geom_hbond_atom_site_label_D
_geom_hbond_atom_site_label_H
_geom_hbond_atom_site_label_A
_geom_hbond_site_symmetry_A
_geom_hbond_distance_DH
_geom_hbond_distance_HA
_geom_hbond_distance_DA
_geom_hbond_angle_DHA
_geom_hbond_publ_flag
N1 H01 O1 . 0.891(19) 2.112(19) 2.8910(9) 145.5(17) yes
C3 H3 N3 3_746 1.00 2.54 3.4648(12) 153.2 yes
C6 H6B O8 3_656 0.99 2.62 3.5823(12) 164.1 yes
C10 H10B O6 3_646 0.98 2.59 3.5652(14) 171.5 yes
C10 H10C O7 4_457 0.98 2.56 3.4276(17) 147.8 yes
C23 H23 N3 2_764 0.95 2.51 3.2506(13) 134.4 yes
C25 H25 S1 2_664 0.95 2.90 3.7968(10) 156.9 yes
N1 H01 O10 4_556 0.891(19) 2.675(19) 2.9710(11) 100.6(13) yes

loop_
_geom_torsion_atom_site_label_1
_geom_torsion_atom_site_label_2
_geom_torsion_atom_site_label_3
_geom_torsion_atom_site_label_4
_geom_torsion_site_symmetry_1
_geom_torsion_site_symmetry_2
_geom_torsion_site_symmetry_3
_geom_torsion_site_symmetry_4
_geom_torsion
_geom_torsion_publ_flag
O1 C1 C2 O2 . . . . 170.57(6) ?
S1 C1 C2 O2 . . . . -71.27(6) ?
O1 C1 C2 C3 . . . . 54.00(8) ?
S1 C1 C2 C3 . . . . 172.17(5) ?
O2 C2 C3 O3 . . . . 72.99(7) ?
C1 C2 C3 O3 . . . . -170.74(6) ?
O2 C2 C3 C4 . . . . -165.98(6) ?
C1 C2 C3 C4 . . . . -49.71(8) ?
O3 C3 C4 O4 . . . . 51.85(8) ?
C2 C3 C4 O4 . . . . -66.88(8) ?
O3 C3 C4 C5 . . . . 171.05(6) ?
C2 C3 C4 C5 . . . . 52.31(8) ?
O4 C4 C5 O1 . . . . 61.46(8) ?
C3 C4 C5 O1 . . . . -58.94(8) ?
O4 C4 C5 C6 . . . . -58.25(8) ?
C3 C4 C5 C6 . . . . -178.66(6) ?
O1 C5 C6 O6 . . . . 71.79(7) ?
C4 C5 C6 O6 . . . . -167.08(6) y
C26 C21 C22 C23 . . . . 0.78(13) ?
N1 C21 C22 C23 . . . . 178.38(8) ?
C21 C22 C23 C24 . . . . 0.09(14) ?
C22 C23 C24 C25 . . . . -0.97(14) ?
C23 C24 C25 C26 . . . . 1.00(15) ?
C22 C21 C26 C25 . . . . -0.76(13) ?
N1 C21 C26 C25 . . . . -178.40(8) ?
C24 C25 C26 C21 . . . . -0.14(14) ?
N2 C15 S1 C1 . . . . -164.31(7) ?
N1 C15 S1 C1 . . . . 16.99(8) y
O1 C1 S1 C15 . . . . -66.61(5) y
C2 C1 S1 C15 . . . . 173.87(5) ?
C2 C1 O1 C5 . . . . -62.61(7) ?
S1 C1 O1 C5 . . . . -178.96(5) y
C6 C5 O1 C1 . . . . -171.62(6) ?
C4 C5 O1 C1 . . . . 65.64(7) ?
O7 C7 O2 C2 . . . . -3.38(14) y
C8 C7 O2 C2 . . . . 176.27(7) ?
C3 C2 O2 C7 . . . . -115.48(7) ?
C1 C2 O2 C7 . . . . 126.34(7) y
O8 C9 O3 C3 . . . . 1.08(16) y
C10 C9 O3 C3 . . . . -178.97(10) ?
C4 C3 O3 C9 . . . . 99.81(9) ?
C2 C3 O3 C9 . . . . -137.99(8) y
O9 C11 O4 C4 . . . . 2.34(14) y
C12 C11 O4 C4 . . . . -177.24(8) ?
C3 C4 O4 C11 . . . . -108.49(8) y
C5 C4 O4 C11 . . . . 132.38(7) ?
O10 C13 O6 C6 . . . . 7.97(12) y
C14 C13 O6 C6 . . . . -171.01(8) ?
C5 C6 O6 C13 . . . . 151.83(7) y
N2 C15 N1 C21 . . . . 7.25(13) ?
S1 C15 N1 C21 . . . . -174.06(7) y
C26 C21 N1 C15 . . . . -135.44(9) ?
C22 C21 N1 C15 . . . . 46.92(12) y
N1 C15 N2 C16 . . . . -175.83(9) ?
S1 C15 N2 C16 . . . . 5.47(12) y
